data_4516552
loop_
_publ_author_name
'Reger, Daniel L.'
'Leitner, Andrew'
'Smith, Mark D.'

_publ_section_title
;
 Homochiral, Helical Coordination Complexes of Lanthanides(III) and
 Mixed-Metal Lanthanides(III): Impact of the 1,8-Naphthalimide
 Supramolecular Tecton on Structure, Magnetic Properties, and Luminescence
;
_journal_issue 11
_journal_name_full 'Crystal Growth &amp; Design'
_journal_page_first 5637
_journal_paper_doi 10.1021/acs.cgd.5b01387
_journal_volume 15
_journal_year 2015
_chemical_absolute_configuration ad
_chemical_formula_moiety 'C120 H83 La3 N8 O42, 4(H2 O)'
_chemical_formula_sum 'C120 H91 La3 N8 O46'
_chemical_formula_weight 2797.73
_space_group_crystal_system tetragonal
_space_group_IT_number 96
_space_group_name_Hall 'P 4nw 2abw'
_space_group_name_H-M_alt 'P 43 21 2'
_atom_sites_solution_hydrogens mixed
_atom_sites_solution_primary direct
_audit_creation_date 2015-09-10
_audit_creation_method
;
Olex2 1.2
(compiled 2015.01.26 svn.r3150 for OlexSys, GUI svn.r4998)
;
_cell_angle_alpha 90
_cell_angle_beta 90
_cell_angle_gamma 90
_cell_formula_units_Z 4
_cell_length_a 15.0506(6)
_cell_length_b 15.0506(6)
_cell_length_c 55.721(2)
_cell_measurement_reflns_used 9582
_cell_measurement_temperature 100(2)
_cell_measurement_theta_max 24.68
_cell_measurement_theta_min 2.27
_cell_volume 12622.0(8)
_computing_cell_refinement 'SAINT v8.34A (Bruker, 2013)'
_computing_data_collection 'Bruker APEXII v2014.9-0 (Bruker, 2014)'
_computing_data_reduction 'SAINT v8.34A (Bruker, 2013)'
_computing_molecular_graphics 'Olex2 (Dolomanov et al., 2009)'
_computing_publication_material 'Olex2 (Dolomanov et al., 2009)'
_computing_structure_refinement 'XL (Sheldrick, 2008)'
_computing_structure_solution 'ShelXS (Sheldrick, 2008)'
_diffrn_ambient_temperature 100(2)
_diffrn_detector 'Bruker PHOTON-100 area detector'
_diffrn_detector_area_resol_mean 10.4
_diffrn_detector_type 'CMOS area detector'
_diffrn_measured_fraction_theta_full 0.996
_diffrn_measured_fraction_theta_max 0.996
_diffrn_measurement_device 'three-circle diffractometer'
_diffrn_measurement_device_type 'Bruker D8 Quest'
_diffrn_measurement_method '\w and \f scans'
_diffrn_radiation_monochromator 'mirror optics'
_diffrn_radiation_probe x-ray
_diffrn_radiation_type MoK\a
_diffrn_radiation_wavelength 0.71073
_diffrn_reflns_av_R_equivalents 0.0924
_diffrn_reflns_av_unetI/netI 0.0572
_diffrn_reflns_Laue_measured_fraction_full 0.996
_diffrn_reflns_Laue_measured_fraction_max 0.996
_diffrn_reflns_limit_h_max 17
_diffrn_reflns_limit_h_min -17
_diffrn_reflns_limit_k_max 17
_diffrn_reflns_limit_k_min -17
_diffrn_reflns_limit_l_max 55
_diffrn_reflns_limit_l_min -66
_diffrn_reflns_number 115782
_diffrn_reflns_point_group_measured_fraction_full 0.996
_diffrn_reflns_point_group_measured_fraction_max 0.996
_diffrn_reflns_theta_full 25.080
_diffrn_reflns_theta_max 25.082
_diffrn_reflns_theta_min 2.206
_diffrn_source 'microfocus sealed X-ray tube'
_diffrn_source_type 'Incoatec I\ms'
_exptl_absorpt_coefficient_mu 1.087
_exptl_absorpt_correction_T_max 0.5618
_exptl_absorpt_correction_T_min 0.5246
_exptl_absorpt_correction_type multi-scan
_exptl_absorpt_process_details
;
SADABS-2014/4 (Bruker,2014/4) was used for absorption correction.
wR2(int) was 0.0901 before and 0.0646 after correction.
The Ratio of minimum to maximum transmission is 0.9338.
The \l/2 correction factor is 0.00150.
;
_exptl_crystal_colour yellow
_exptl_crystal_colour_primary yellow
_exptl_crystal_density_diffrn 1.472
_exptl_crystal_description block
_exptl_crystal_F_000 5624
_exptl_crystal_size_max 0.2
_exptl_crystal_size_mid 0.08
_exptl_crystal_size_min 0.06
_refine_diff_density_max 0.649
_refine_diff_density_min -0.863
_refine_diff_density_rms 0.097
_refine_ls_abs_structure_details
;
 Flack x determined using 3547 quotients [(I+)-(I-)]/[(I+)+(I-)]
 (Parsons, Flack and Wagner, Acta Cryst. B69 (2013) 249-259).
;
_refine_ls_abs_structure_Flack -0.001(6)
_refine_ls_extinction_method none
_refine_ls_goodness_of_fit_ref 1.077
_refine_ls_hydrogen_treatment constr
_refine_ls_matrix_type full
_refine_ls_number_parameters 763
_refine_ls_number_reflns 11176
_refine_ls_number_restraints 191
_refine_ls_restrained_S_all 1.180
_refine_ls_R_factor_all 0.0635
_refine_ls_R_factor_gt 0.0502
_refine_ls_shift/su_max 0.002
_refine_ls_shift/su_mean 0.000
_refine_ls_structure_factor_coef Fsqd
_refine_ls_weighting_details 'w=1/[\s^2^(Fo^2^)+(0.0362P)^2^+37.7817P] where P=(Fo^2^+2Fc^2^)/3'
_refine_ls_weighting_scheme calc
_refine_ls_wR_factor_gt 0.0970
_refine_ls_wR_factor_ref 0.1012
_reflns_Friedel_coverage 0.742
_reflns_Friedel_fraction_full 0.995
_reflns_Friedel_fraction_max 0.995
_reflns_number_gt 9746
_reflns_number_total 11176
_reflns_threshold_expression 'I > 2\s(I)'
_cod_data_source_file cg5b01387_si_002.cif
_cod_data_source_block 1
_cod_original_cell_volume 12621.9(11)
_cod_database_code 4516552
_shelx_space_group_comment
;
The symmetry employed for this shelxl refinement is uniquely defined
by the following loop, which should always be used as a source of
symmetry information in preference to the above space-group names.
They are only intended as comments.
;
_shelx_estimated_absorpt_t_max 0.938
_shelx_estimated_absorpt_t_min 0.812
_olex2_refinement_description
;
1. Fixed Uiso
 At 1.2 times of:
  All C(H) groups, All C(H,H) groups, All C(H,H,H,H) groups
2. Restrained distances
 C14C-O3CA = C14C-O3CB = C14Z-O3CC
 1.45 with sigma of 0.02
 C13Z-C13C
 0.25 with sigma of 0.02
 O1A-O3CB_$1
 -2.7 with sigma of 0.015
 O7-O3E
 -2.7 with sigma of 0.02
 C13C-C15C \\sim C13Z-C15C
 with sigma of 0.01
 N1C-C13C \\sim N1C-C13Z
 with sigma of 0.01
 N1C-C14C \\sim N1C-C14Z
 with sigma of 0.01
 C13C-C14C \\sim C13Z-C14Z
 with sigma of 0.0075
3. Uiso/Uaniso restraints and constraints
Uiso(O3CA) = Uiso(O3CB) = Uiso(O3CC)
Uiso(C13D) = Uiso(C13E)
Uiso(C15D) = Uiso(C15E)
Uanis(O4D) = Uanis(O4E)
Uiso(N1D) = Uiso(N1E)
Uiso(C10D) = Uiso(C11D) = Uiso(C11E)
Uiso(C8D) = Uiso(C8E)
Uiso(C9D) = Uiso(C9E)
Uiso(C2D) = Uiso(C2E)
Uiso(C5D) = Uiso(C5E)
Uiso(C4D) = Uiso(C4E)
Uiso(O3D) = Uiso(O3E)
Uiso(O2D) = Uiso(O2E)
Uiso(C3D) = Uiso(C3E)
Uiso(C14C) = Uiso(C14Z)
Uiso(C13C) = Uiso(C13Z)
Uiso(O5D) = Uiso(O5E)
4. Same fragment restrains
{C1A, C2A, C3A, C4A, C5A, C6A, C7A, C8A, C9A, C10A, C11A, C12A, C13A, C14A,
C15A, N1A, O1A, O2A, O3A, O4A, O5A} sigma for 1-2: 0.015, 1-3: 0.04
as
{C1D, C2D, C3D, C4D, C5D, C6D, C7D, C8D, C9D, C10D, C11D, C12D, C13D, C14D,
C15D, N1D, O1D, O2D, O3D, O4D, O5D}
{C1A, C2A, C3A, C4A, C5A, C6A, C7A, C8A, C9A, C10A, C11A, C12A, C13A, C14A,
C15A, N1A, O1A, O2A, O3A, O4A, O5A} sigma for 1-2: 0.015, 1-3: 0.04
as
{C1E, C2E, C3E, C4E, C5E, C6E, C7E, C8E, C9E, C10E, C11E, C12E, C13E, C14E,
C15E, N1E, O1E, O2E, O3E, O4E, O5E}
5. Others
 1*[Sof(H14E)+Sof(H14F)+Sof(O3CA)]+1*[Sof(H14G)+Sof(H14H)+Sof(O3CB)]+1*
 [Sof(C13C)+Sof(H13C)+Sof(C14C)+Sof(C13Z)+Sof(H13Z)+Sof(C14Z)+Sof(H14I)+
 Sof(H14J)+Sof(O3CC)]=1 with esd of 0.0001
 Sof(C1E)=Sof(C2E)=Sof(C3E)=Sof(C4E)=Sof(C5E)=Sof(C6E)=Sof(H6E)=Sof(C7E)=
 Sof(H7E)=Sof(C8E)=Sof(H8E)=Sof(C9E)=Sof(C10E)=Sof(H10E)=Sof(C11E)=Sof(H11E)=
 Sof(C12E)=Sof(H12E)=Sof(C13E)=Sof(H13E)=Sof(C14E)=Sof(H14M)=Sof(H14N)=
 Sof(C15E)=Sof(N1E)=Sof(O1E)=Sof(O2E)=Sof(O3E)=Sof(O4E)=Sof(O5E)=1-FVAR(1)
 Sof(C1D)=Sof(C2D)=Sof(C3D)=Sof(C4D)=Sof(C5D)=Sof(C6D)=Sof(H6D)=Sof(C7D)=
 Sof(H7D)=Sof(C8D)=Sof(H8D)=Sof(C9D)=Sof(C10D)=Sof(H10D)=Sof(C11D)=Sof(H11D)=
 Sof(C12D)=Sof(H12D)=Sof(C13D)=Sof(H13D)=Sof(C14D)=Sof(H14K)=Sof(H14L)=
 Sof(C15D)=Sof(N1D)=Sof(O1D)=Sof(O2D)=Sof(O3D)=Sof(O4D)=Sof(O5D)=FVAR(1)
 Sof(H14E)=Sof(H14F)=Sof(O3CA)=FVAR(2)
 Sof(H14G)=Sof(H14H)=Sof(O3CB)=FVAR(3)
 Sof(C13C)=Sof(H13C)=Sof(C14C)=1-FVAR(4)
 Sof(C13Z)=Sof(H13Z)=Sof(C14Z)=Sof(H14I)=Sof(H14J)=Sof(O3CC)=FVAR(4)
6.a Riding coordinates:
 C14C(H14E,H14F,H14G,H14H)
6.b Ternary CH refined with riding coordinates:
 C13A(H13A), C13B(H13B), C13C(H13C), C13Z(H13Z), C13D(H13D), C13E(H13E)
6.c Secondary CH2 refined with riding coordinates:
 C14A(H14A,H14B), C14B(H14C,H14D), C14Z(H14I,H14J), C14D(H14K,H14L), C14E(H14M,
 H14N)
6.d Aromatic/amide H refined with riding coordinates:
 C6A(H6A), C7A(H7A), C8A(H8A), C10A(H10A), C11A(H11A), C12A(H12A), C6B(H6B),
 C7B(H7B), C8B(H8B), C10B(H10B), C11B(H11B), C12B(H12B), C6C(H6C), C7C(H7C),
 C8C(H8C), C10C(H10C), C11C(H11C), C12C(H12C), C6D(H6D), C7D(H7D), C8D(H8D),
 C10D(H10D), C11D(H11D), C12D(H12D), C6E(H6E), C7E(H7E), C8E(H8E), C10E(H10E),
 C11E(H11E), C12E(H12E)
;
_shelx_shelxl_version_number 2014/7
_olex2_submission_special_instructions 'No special instructions were received'

loop_
_space_group_symop_operation_xyz
'x, y, z'
'-y+1/2, x+1/2, z+3/4'
'-x, -y, z+1/2'
'y+1/2, -x+1/2, z+1/4'
'x+1/2, -y+1/2, -z+1/4'
'-x+1/2, y+1/2, -z+3/4'
'y, x, -z'
'-y, -x, -z+1/2'

loop_
_atom_site_label
_atom_site_type_symbol
_atom_site_fract_x
_atom_site_fract_y
_atom_site_fract_z
_atom_site_U_iso_or_equiv
_atom_site_adp_type
_atom_site_occupancy
_atom_site_site_symmetry_order
_atom_site_calc_flag
_atom_site_refinement_flags_posn
_atom_site_refinement_flags_adp
_atom_site_refinement_flags_occupancy
_atom_site_disorder_assembly
_atom_site_disorder_group
La1 La 0.58413(3) 0.44803(3) 0.20032(2) 0.01446(12) Uani 1 1 d . . . . .
La2 La 0.42380(3) 0.57620(3) 0.2500 0.01964(17) Uani 1 2 d S T P D .
C1A C 0.1695(6) 0.3437(6) 0.18475(16) 0.029(2) Uani 1 1 d D . . . .
C2A C 0.0741(6) 0.3679(7) 0.18118(16) 0.034(2) Uani 1 1 d D . . . .
C3A C 0.0494(6) 0.4584(7) 0.18178(15) 0.033(2) Uani 1 1 d D . . . .
C4A C 0.1112(5) 0.5258(6) 0.18425(16) 0.027(2) Uani 1 1 d D . . . .
C5A C 0.2076(5) 0.5043(6) 0.18594(15) 0.022(2) Uani 1 1 d D . . . .
C6A C 0.0127(6) 0.3037(8) 0.17699(16) 0.043(3) Uani 1 1 d D . . . .
H6A H 0.0314 0.2435 0.1761 0.052 Uiso 1 1 calc R . . . .
C7A C -0.0767(7) 0.3236(8) 0.17394(16) 0.047(3) Uani 1 1 d D . . . .
H7A H -0.1187 0.2779 0.1709 0.056 Uiso 1 1 calc R . . . .
C8A C -0.1038(6) 0.4137(9) 0.17544(17) 0.048(3) Uani 1 1 d D . . . .
H8A H -0.1649 0.4286 0.1739 0.057 Uiso 1 1 calc R . . . .
C9A C -0.0420(6) 0.4798(8) 0.17917(17) 0.040(3) Uani 1 1 d D . . . .
C10A C -0.0651(7) 0.5720(8) 0.18060(19) 0.051(3) Uani 1 1 d D . . . .
H10A H -0.1257 0.5887 0.1790 0.061 Uiso 1 1 calc R . . . .
C11A C -0.0047(7) 0.6350(9) 0.1841(2) 0.056(4) Uani 1 1 d D . . . .
H11A H -0.0231 0.6951 0.1854 0.067 Uiso 1 1 calc R . . . .
C12A C 0.0853(7) 0.6141(7) 0.18575(17) 0.040(3) Uani 1 1 d D . . . .
H12A H 0.1282 0.6597 0.1879 0.048 Uiso 1 1 calc R . . . .
C13A C 0.3236(5) 0.3935(5) 0.19120(13) 0.0184(19) Uani 1 1 d D . . . .
H13A H 0.3276 0.3290 0.1955 0.022 Uiso 1 1 calc R . . . .
C14A C 0.3794(5) 0.4071(6) 0.16912(13) 0.025(2) Uani 1 1 d D . . . .
H14A H 0.3522 0.3761 0.1553 0.030 Uiso 1 1 calc R . . . .
H14B H 0.3832 0.4712 0.1653 0.030 Uiso 1 1 calc R . . . .
C15A C 0.3548(5) 0.4457(5) 0.21302(13) 0.0172(18) Uani 1 1 d D . . . .
N1A N 0.2291(4) 0.4133(5) 0.18693(12) 0.0188(15) Uani 1 1 d D . . . .
O1A O 0.1949(5) 0.2675(5) 0.18590(13) 0.0429(19) Uani 1 1 d D . . . .
O2A O 0.2661(4) 0.5587(4) 0.18663(10) 0.0259(14) Uani 1 1 d D . . . .
O3A O 0.4663(4) 0.3725(4) 0.17349(10) 0.0239(14) Uani 1 1 d D . . . .
O4A O 0.4303(3) 0.4846(3) 0.21124(9) 0.0196(13) Uani 1 1 d D . . . .
O5A O 0.3094(4) 0.4507(4) 0.23164(9) 0.0251(14) Uani 1 1 d D . . . .
C1B C 0.3891(7) 0.8695(7) 0.18617(17) 0.034(3) Uani 1 1 d . . . . .
C2B C 0.4106(8) 0.9653(6) 0.19053(15) 0.034(2) Uani 1 1 d . . . . .
C3B C 0.4992(7) 0.9942(6) 0.19156(16) 0.028(2) Uani 1 1 d . . . . .
C4B C 0.5681(6) 0.9327(6) 0.18969(14) 0.026(2) Uani 1 1 d . . . . .
C5B C 0.5499(7) 0.8388(6) 0.18515(15) 0.025(2) Uani 1 1 d . . . . .
C6B C 0.3402(9) 1.0252(7) 0.19198(19) 0.052(3) Uani 1 1 d . . . . .
H6B H 0.2804 1.0053 0.1908 0.063 Uiso 1 1 calc R . . . .
C7B C 0.3596(9) 1.1156(7) 0.1953(2) 0.052(3) Uani 1 1 d . . . . .
H7B H 0.3124 1.1572 0.1966 0.063 Uiso 1 1 calc R . . . .
C8B C 0.4439(10) 1.1442(7) 0.19676(18) 0.054(4) Uani 1 1 d . . . . .
H8B H 0.4551 1.2057 0.1990 0.064 Uiso 1 1 calc R . . . .
C9B C 0.5166(8) 1.0848(7) 0.19500(16) 0.040(3) Uani 1 1 d . . . . .
C10B C 0.6044(10) 1.1113(7) 0.19664(17) 0.055(4) Uani 1 1 d . . . . .
H10B H 0.6176 1.1724 0.1992 0.066 Uiso 1 1 calc R . . . .
C11B C 0.6721(9) 1.0525(8) 0.19473(17) 0.047(3) Uani 1 1 d . . . . .
H11B H 0.7316 1.0729 0.1959 0.057 Uiso 1 1 calc R . . . .
C12B C 0.6551(8) 0.9611(7) 0.19104(16) 0.039(3) Uani 1 1 d . . . . .
H12B H 0.7028 0.9201 0.1895 0.047 Uiso 1 1 calc R . . . .
C13B C 0.4449(7) 0.7185(5) 0.17718(14) 0.025(2) Uani 1 1 d . . . . .
H13B H 0.3800 0.7090 0.1800 0.030 Uiso 1 1 calc R . . . .
C14B C 0.4609(8) 0.6965(6) 0.15090(16) 0.044(3) Uani 1 1 d . . . . .
H14C H 0.5225 0.7123 0.1464 0.053 Uiso 1 1 calc R . . . .
H14D H 0.4527 0.6320 0.1482 0.053 Uiso 1 1 calc R . . . .
C15B C 0.4934(6) 0.6554(6) 0.19460(15) 0.025(2) Uani 1 1 d . . . . .
N1B N 0.4621(5) 0.8117(5) 0.18311(13) 0.0248(18) Uani 1 1 d . . . . .
O1B O 0.3146(5) 0.8399(5) 0.18544(14) 0.051(2) Uani 1 1 d . . . . .
O2B O 0.6090(4) 0.7829(4) 0.18314(12) 0.0337(16) Uani 1 1 d . . . . .
O3B O 0.3997(7) 0.7454(5) 0.13652(13) 0.072(3) Uani 1 1 d . . . . .
O4B O 0.5362(4) 0.5933(4) 0.18536(10) 0.0255(13) Uani 1 1 d . . . . .
O5B O 0.4804(4) 0.6687(4) 0.21650(10) 0.0280(15) Uani 1 1 d . . . . .
C1C C 0.7257(8) 0.1544(8) 0.13472(18) 0.046(3) Uani 1 1 d . . . . .
C2C C 0.6944(7) 0.0648(7) 0.13159(17) 0.037(3) Uani 1 1 d . . . . .
C3C C 0.6028(7) 0.0465(7) 0.13115(15) 0.035(3) Uani 1 1 d . . . . .
C4C C 0.5402(7) 0.1158(7) 0.13377(15) 0.035(3) Uani 1 1 d . . . . .
C5C C 0.5706(7) 0.2076(7) 0.13546(15) 0.033(2) Uani 1 1 d . . . . .
C6C C 0.7543(9) -0.0056(8) 0.12916(19) 0.053(4) Uani 1 1 d . . . . .
H6C H 0.8166 0.0048 0.1295 0.063 Uiso 1 1 calc R . . . .
C7C C 0.7205(12) -0.0932(8) 0.1262(2) 0.070(5) Uani 1 1 d . . . . .
H7C H 0.7608 -0.1414 0.1247 0.084 Uiso 1 1 calc R . . . .
C8C C 0.6316(12) -0.1091(9) 0.1256(2) 0.071(5) Uani 1 1 d . . . . .
H8C H 0.6119 -0.1684 0.1232 0.085 Uiso 1 1 calc R . . . .
C9C C 0.5685(10) -0.0428(8) 0.12825(17) 0.052(3) Uani 1 1 d . . . . .
C10C C 0.4775(10) -0.0560(10) 0.12866(18) 0.061(4) Uani 1 1 d . . . . .
H10C H 0.4547 -0.1144 0.1267 0.073 Uiso 1 1 calc R . . . .
C11C C 0.4207(10) 0.0119(10) 0.1318(2) 0.062(4) Uani 1 1 d . . . . .
H11C H 0.3587 0.0005 0.1326 0.075 Uiso 1 1 calc R . . . .
C12C C 0.4519(7) 0.0992(8) 0.13398(16) 0.043(3) Uani 1 1 d . . . . .
H12C H 0.4109 0.1469 0.1356 0.052 Uiso 1 1 calc R . . . .
C13C C 0.6976(9) 0.3128(7) 0.1369(2) 0.035(3) Uiso 0.644(4) 1 d D . . A 1
H13C H 0.7619 0.3035 0.1405 0.042 Uiso 0.644(4) 1 calc R . . A 1
C14C C 0.6981(12) 0.3617(10) 0.1147(3) 0.048(4) Uiso 0.644(4) 1 d D . . A 1
H14E H 0.6388 0.3742 0.1094 0.057 Uiso 0.253(4) 1 d R . . B 1
H14F H 0.7243 0.3230 0.1029 0.057 Uiso 0.253(4) 1 d R . . B 1
H14G H 0.7250 0.4187 0.1171 0.057 Uiso 0.391(4) 1 d R . . C 1
H14H H 0.6402 0.3702 0.1079 0.057 Uiso 0.391(4) 1 d R . . C 1
C15C C 0.6625(6) 0.3611(6) 0.15868(16) 0.026(2) Uani 1 1 d D . . . .
N1C N 0.6620(6) 0.2230(5) 0.13483(13) 0.034(2) Uani 1 1 d D . . . .
O1C O 0.8060(5) 0.1755(6) 0.13590(14) 0.058(2) Uani 1 1 d . . . . .
O2C O 0.5203(5) 0.2710(5) 0.13741(11) 0.0398(18) Uani 1 1 d . . . . .
O3CA O 0.748(3) 0.444(2) 0.1129(9) 0.103(6) Uiso 0.253(4) 1 d D . . A 1
O3CB O 0.7623(16) 0.3230(17) 0.0995(4) 0.103(6) Uiso 0.391(4) 1 d D . . A 1
C13Z C 0.6815(14) 0.3181(9) 0.1346(2) 0.035(3) Uiso 0.356(4) 1 d D . . A 2
H13Z H 0.7479 0.3176 0.1346 0.042 Uiso 0.356(4) 1 calc R . . A 2
C14Z C 0.663(2) 0.3620(14) 0.1122(4) 0.048(4) Uiso 0.356(4) 1 d D . . A 2
H14I H 0.6908 0.3272 0.0991 0.057 Uiso 0.356(4) 1 calc R . . A 2
H14J H 0.5982 0.3618 0.1095 0.057 Uiso 0.356(4) 1 calc R . . A 2
O3CC O 0.694(2) 0.4513(17) 0.1107(6) 0.103(6) Uiso 0.356(4) 1 d D . . A 2
O4C O 0.6515(4) 0.4448(4) 0.15795(10) 0.0337(16) Uani 1 1 d . . . . .
O5C O 0.6522(4) 0.3169(4) 0.17736(10) 0.0237(14) Uani 1 1 d . . . . .
C1D C 0.9076(7) 0.5043(8) 0.2441(2) 0.020(3) Uiso 0.636(7) 1 d D . . D 1
C2D C 0.9721(7) 0.4306(9) 0.2434(3) 0.019(3) Uiso 0.636(7) 1 d D . . D 1
C3D C 0.9455(7) 0.3426(8) 0.2375(2) 0.019(3) Uiso 0.636(7) 1 d D . . D 1
C4D C 0.8590(7) 0.3243(9) 0.2316(2) 0.017(3) Uiso 0.636(7) 1 d D . . D 1
C5D C 0.7903(7) 0.3967(8) 0.2314(2) 0.012(2) Uiso 0.636(7) 1 d D . . D 1
C6D C 1.0582(8) 0.4483(10) 0.2488(3) 0.038(4) Uiso 0.636(7) 1 d D . . D 1
H6D H 1.0731 0.5077 0.2531 0.046 Uiso 0.636(7) 1 calc R . . D 1
C7D C 1.1243(10) 0.3877(9) 0.2487(3) 0.029(4) Uiso 0.636(7) 1 d D . . D 1
H7D H 1.1843 0.4041 0.2516 0.034 Uiso 0.636(7) 1 calc R . . D 1
C8D C 1.0984(9) 0.2939(10) 0.2438(3) 0.038(4) Uiso 0.636(7) 1 d D . . D 1
H8D H 1.1408 0.2472 0.2446 0.046 Uiso 0.636(7) 1 calc R . . D 1
C9D C 1.0124(9) 0.2773(11) 0.2381(3) 0.038(4) Uiso 0.636(7) 1 d D . . D 1
C10D C 0.9786(10) 0.1896(10) 0.2308(3) 0.039(3) Uiso 0.636(7) 1 d D . . D 1
H10D H 1.0189 0.1410 0.2311 0.047 Uiso 0.636(7) 1 calc R . . D 1
C11D C 0.8950(9) 0.1735(10) 0.2237(3) 0.039(3) Uiso 0.636(7) 1 d D . . D 1
H11D H 0.8788 0.1158 0.2184 0.047 Uiso 0.636(7) 1 calc R . . D 1
C12D C 0.8318(8) 0.2409(8) 0.2242(2) 0.017(3) Uiso 0.636(7) 1 d D . . D 1
H12D H 0.7721 0.2300 0.2196 0.021 Uiso 0.636(7) 1 calc R . . D 1
C13D C 0.7525(8) 0.5526(8) 0.2411(2) 0.021(3) Uiso 0.636(7) 1 d D . . D 1
H13D H 0.7769 0.5948 0.2534 0.025 Uiso 0.636(7) 1 calc R . . D 1
C14D C 0.7418(10) 0.6057(9) 0.2183(2) 0.016(4) Uiso 0.636(7) 1 d D . . D 1
H14K H 0.6931 0.6493 0.2203 0.019 Uiso 0.636(7) 1 calc R . . D 1
H14L H 0.7972 0.6388 0.2149 0.019 Uiso 0.636(7) 1 calc R . . D 1
C15D C 0.6681(8) 0.5154(12) 0.2517(3) 0.014(2) Uiso 0.636(7) 1 d D . . D 1
N1D N 0.8190(6) 0.4802(7) 0.2389(2) 0.017(2) Uiso 0.636(7) 1 d D . . D 1
O1D O 0.9271(7) 0.5821(7) 0.24807(19) 0.031(2) Uiso 0.636(7) 1 d D . . D 1
O2D O 0.7134(6) 0.3850(7) 0.2249(2) 0.0147(17) Uiso 0.636(7) 1 d D . . D 1
O3D O 0.7218(8) 0.5473(7) 0.19834(18) 0.0162(17) Uiso 0.636(7) 1 d D . . D 1
O4D O 0.5956(9) 0.5292(19) 0.2399(3) 0.0148(17) Uani 0.636(7) 1 d D . . D 1
O5D O 0.6693(10) 0.4757(9) 0.2714(2) 0.0163(18) Uiso 0.636(7) 1 d D . . D 1
C1E C 0.8985(11) 0.5538(12) 0.2450(5) 0.023(6) Uiso 0.364(7) 1 d D . . D 2
C2E C 0.9716(11) 0.4881(12) 0.2448(4) 0.019(3) Uiso 0.364(7) 1 d D . . D 2
C3E C 0.9581(11) 0.3955(12) 0.2412(5) 0.019(3) Uiso 0.364(7) 1 d D . . D 2
C4E C 0.8737(10) 0.3654(13) 0.2358(4) 0.017(3) Uiso 0.364(7) 1 d D . . D 2
C5E C 0.7985(10) 0.4299(12) 0.2336(4) 0.012(2) Uiso 0.364(7) 1 d D . . D 2
C6E C 1.0557(13) 0.5179(16) 0.2491(5) 0.046(8) Uiso 0.364(7) 1 d D . . D 2
H6E H 1.0666 0.5796 0.2510 0.056 Uiso 0.364(7) 1 calc R . . D 2
C7E C 1.1242(16) 0.4582(17) 0.2506(7) 0.063(10) Uiso 0.364(7) 1 d D . . D 2
H7E H 1.1816 0.4813 0.2540 0.076 Uiso 0.364(7) 1 calc R . . D 2
C8E C 1.1163(15) 0.3612(18) 0.2475(6) 0.038(4) Uiso 0.364(7) 1 d D . . D 2
H8E H 1.1645 0.3207 0.2490 0.046 Uiso 0.364(7) 1 calc R . . D 2
C9E C 1.0308(12) 0.3369(14) 0.2422(5) 0.038(4) Uiso 0.364(7) 1 d D . . D 2
C10E C 1.0061(14) 0.2447(14) 0.2371(5) 0.018(7) Uiso 0.364(7) 1 d D . . D 2
H10E H 1.0522 0.2015 0.2369 0.022 Uiso 0.364(7) 1 calc R . . D 2
C11E C 0.9245(14) 0.2176(15) 0.2327(5) 0.039(3) Uiso 0.364(7) 1 d D . . D 2
H11E H 0.9130 0.1558 0.2310 0.047 Uiso 0.364(7) 1 calc R . . D 2
C12E C 0.8549(14) 0.2775(14) 0.2305(4) 0.025(6) Uiso 0.364(7) 1 d D . . D 2
H12E H 0.7973 0.2592 0.2255 0.030 Uiso 0.364(7) 1 calc R . . D 2
C13E C 0.7351(12) 0.5763(14) 0.2422(3) 0.021(3) Uiso 0.364(7) 1 d D . . D 2
H13E H 0.7498 0.6222 0.2545 0.025 Uiso 0.364(7) 1 calc R . . D 2
C14E C 0.719(2) 0.6258(14) 0.2190(3) 0.021(7) Uiso 0.364(7) 1 d D . . D 2
H14M H 0.6646 0.6618 0.2203 0.025 Uiso 0.364(7) 1 calc R . . D 2
H14N H 0.7698 0.6666 0.2159 0.025 Uiso 0.364(7) 1 calc R . . D 2
C15E C 0.6549(14) 0.527(2) 0.2516(5) 0.014(2) Uiso 0.364(7) 1 d D . . D 2
N1E N 0.8135(9) 0.5175(11) 0.2405(3) 0.017(2) Uiso 0.364(7) 1 d D . . D 2
O1E O 0.9023(11) 0.6345(10) 0.2480(3) 0.030(5) Uiso 0.364(7) 1 d D . . D 2
O2E O 0.7253(10) 0.4035(11) 0.2272(3) 0.0147(17) Uiso 0.364(7) 1 d D . . D 2
O3E O 0.7110(14) 0.5645(11) 0.1994(3) 0.0162(17) Uiso 0.364(7) 1 d D . . D 2
O4E O 0.5832(16) 0.531(3) 0.2392(6) 0.0148(17) Uani 0.364(7) 1 d D . . D 2
O5E O 0.6638(16) 0.4912(16) 0.2718(4) 0.0163(18) Uiso 0.364(7) 1 d D . . D 2
O6 O 0.2856(5) 0.6427(4) 0.22981(13) 0.044(2) Uani 1 1 d . . . . .
O7 O 0.7362(4) 0.6747(4) 0.16422(11) 0.0374(17) Uani 1 1 d D . . . .
O8 O 0.2345(7) 0.8431(7) 0.13355(19) 0.092(3) Uiso 1 1 d . . . . .

loop_
_atom_site_aniso_label
_atom_site_aniso_U_11
_atom_site_aniso_U_22
_atom_site_aniso_U_33
_atom_site_aniso_U_23
_atom_site_aniso_U_13
_atom_site_aniso_U_12
La1 0.0154(2) 0.0147(2) 0.0133(2) -0.00021(19) -0.0004(2) 0.0009(2)
La2 0.0200(2) 0.0200(2) 0.0190(3) -0.0034(2) -0.0034(2) 0.0055(3)
C1A 0.034(6) 0.039(6) 0.013(5) -0.009(4) -0.009(4) 0.000(5)
C2A 0.016(5) 0.062(7) 0.024(5) 0.006(5) 0.001(4) -0.006(5)
C3A 0.030(5) 0.065(7) 0.005(4) 0.005(5) -0.001(4) 0.006(6)
C4A 0.015(5) 0.048(7) 0.017(5) 0.001(4) -0.005(4) 0.011(5)
C5A 0.023(5) 0.038(6) 0.006(4) -0.006(4) -0.001(4) 0.016(5)
C6A 0.038(6) 0.075(8) 0.018(5) 0.009(5) -0.004(5) -0.023(6)
C7A 0.026(6) 0.100(10) 0.015(5) 0.014(5) -0.005(5) -0.024(7)
C8A 0.020(5) 0.096(10) 0.027(6) 0.020(7) 0.005(4) -0.007(7)
C9A 0.018(5) 0.080(9) 0.021(6) 0.016(5) 0.002(4) -0.001(6)
C10A 0.022(6) 0.091(10) 0.041(6) 0.014(7) 0.009(5) 0.017(7)
C11A 0.032(7) 0.078(9) 0.058(8) 0.009(7) 0.007(6) 0.038(7)
C12A 0.037(6) 0.054(7) 0.031(6) -0.003(5) -0.007(5) 0.020(6)
C13A 0.014(4) 0.021(5) 0.020(5) 0.003(4) -0.002(3) 0.002(4)
C14A 0.025(5) 0.035(6) 0.015(4) -0.012(4) -0.005(4) 0.016(4)
C15A 0.017(4) 0.015(4) 0.020(5) 0.006(4) -0.003(4) 0.004(4)
N1A 0.007(3) 0.024(4) 0.024(4) -0.003(3) -0.006(3) 0.003(3)
O1A 0.041(4) 0.040(5) 0.048(5) -0.002(4) -0.010(4) -0.012(4)
O2A 0.028(3) 0.020(4) 0.030(4) -0.003(3) -0.009(3) 0.000(3)
O3A 0.016(3) 0.030(4) 0.025(3) -0.007(3) -0.006(3) 0.007(3)
O4A 0.017(3) 0.021(3) 0.021(3) -0.006(2) -0.008(2) 0.000(3)
O5A 0.021(3) 0.037(4) 0.017(3) -0.005(3) 0.000(3) -0.002(3)
C1B 0.045(7) 0.034(6) 0.024(6) -0.001(5) -0.007(5) 0.012(5)
C2B 0.065(8) 0.020(5) 0.016(5) 0.006(4) -0.001(5) 0.019(6)
C3B 0.051(7) 0.018(5) 0.015(5) 0.004(4) -0.003(5) 0.007(5)
C4B 0.044(6) 0.024(5) 0.010(4) 0.008(4) -0.004(4) -0.005(5)
C5B 0.042(6) 0.014(5) 0.017(5) 0.004(4) 0.002(4) 0.006(5)
C6B 0.082(10) 0.036(7) 0.039(7) -0.007(5) -0.006(6) 0.029(6)
C7B 0.065(9) 0.031(6) 0.060(9) -0.010(6) -0.015(7) 0.020(6)
C8B 0.112(12) 0.020(5) 0.029(6) 0.007(4) 0.002(7) 0.024(7)
C9B 0.084(9) 0.020(5) 0.017(5) 0.001(4) -0.002(5) 0.011(6)
C10B 0.121(13) 0.027(6) 0.017(6) 0.004(4) 0.005(7) -0.010(7)
C11B 0.076(8) 0.046(7) 0.020(6) 0.006(5) -0.001(5) -0.019(7)
C12B 0.071(8) 0.033(6) 0.013(5) -0.001(4) 0.001(5) -0.002(6)
C13B 0.043(6) 0.010(4) 0.022(5) 0.004(3) -0.011(4) 0.003(4)
C14B 0.076(8) 0.027(6) 0.028(6) 0.003(4) -0.006(6) 0.006(5)
C15B 0.025(5) 0.022(5) 0.027(5) 0.002(4) -0.007(4) 0.003(4)
N1B 0.034(5) 0.019(4) 0.021(4) 0.007(3) -0.005(4) 0.007(4)
O1B 0.045(5) 0.041(5) 0.068(6) -0.009(4) -0.011(4) 0.011(4)
O2B 0.038(4) 0.030(4) 0.033(4) -0.001(3) 0.002(3) 0.001(3)
O3B 0.124(9) 0.049(5) 0.044(5) 0.010(4) -0.041(5) -0.002(5)
O4B 0.036(4) 0.013(3) 0.027(3) 0.003(3) 0.002(3) 0.007(3)
O5B 0.040(4) 0.024(4) 0.020(3) 0.001(3) -0.006(3) 0.002(3)
C1C 0.048(8) 0.058(8) 0.032(6) -0.013(6) 0.018(5) 0.010(6)
C2C 0.057(7) 0.031(7) 0.025(6) -0.012(5) 0.015(5) 0.012(5)
C3C 0.059(7) 0.036(6) 0.009(5) 0.000(4) 0.008(4) -0.008(6)
C4C 0.046(6) 0.052(7) 0.006(5) -0.007(4) 0.003(4) -0.002(6)
C5C 0.042(7) 0.051(7) 0.007(5) -0.005(4) 0.002(4) 0.002(6)
C6C 0.070(9) 0.061(9) 0.027(6) 0.006(6) 0.022(6) 0.019(7)
C7C 0.150(15) 0.025(7) 0.035(7) 0.004(5) 0.036(8) 0.032(9)
C8C 0.133(14) 0.050(9) 0.030(7) 0.005(6) 0.030(8) -0.017(10)
C9C 0.101(11) 0.043(7) 0.011(5) 0.006(5) 0.013(6) 0.006(8)
C10C 0.098(11) 0.073(10) 0.011(6) 0.012(6) -0.008(6) -0.052(9)
C11C 0.067(9) 0.091(11) 0.028(7) 0.003(7) -0.006(7) -0.029(9)
C12C 0.049(7) 0.066(8) 0.014(5) 0.003(5) -0.003(5) -0.015(6)
C15C 0.017(5) 0.034(6) 0.026(5) -0.011(5) 0.001(4) -0.001(4)
N1C 0.045(6) 0.035(5) 0.021(4) -0.012(4) 0.013(4) 0.004(4)
O1C 0.033(5) 0.079(6) 0.062(5) -0.023(5) 0.020(4) 0.002(4)
O2C 0.046(4) 0.051(5) 0.022(4) -0.012(3) 0.002(3) 0.022(4)
O4C 0.046(4) 0.032(4) 0.023(4) -0.005(3) 0.014(3) -0.009(3)
O5C 0.023(3) 0.029(4) 0.019(3) 0.001(3) 0.007(3) 0.006(3)
O4D 0.011(5) 0.014(3) 0.019(3) -0.004(2) -0.001(4) -0.005(4)
O4E 0.011(5) 0.014(3) 0.019(3) -0.004(2) -0.001(4) -0.005(4)
O6 0.038(4) 0.043(4) 0.050(5) -0.020(4) -0.027(4) 0.020(4)
O7 0.034(4) 0.043(4) 0.035(4) 0.016(3) 0.010(3) 0.006(3)

loop_
_atom_type_symbol
_atom_type_description
_atom_type_scat_dispersion_real
_atom_type_scat_dispersion_imag
_atom_type_scat_source
C C 0.0033 0.0016 'International Tables Vol C Tables 4.2.6.8 and 6.1.1.4'
H H 0.0000 0.0000 'International Tables Vol C Tables 4.2.6.8 and 6.1.1.4'
La La -0.2871 2.4523 'International Tables Vol C Tables 4.2.6.8 and 6.1.1.4'
N N 0.0061 0.0033 'International Tables Vol C Tables 4.2.6.8 and 6.1.1.4'
O O 0.0106 0.0060 'International Tables Vol C Tables 4.2.6.8 and 6.1.1.4'

loop_
_geom_angle_atom_site_label_1
_geom_angle_atom_site_label_2
_geom_angle_atom_site_label_3
_geom_angle
_geom_angle_site_symmetry_1
_geom_angle_site_symmetry_3
O3A La1 La2 101.05(12) . .
O3A La1 O2E 139.2(4) . .
O3A La1 O3E 142.3(4) . .
O4A La1 La2 35.14(12) . .
O4A La1 O3A 66.10(17) . .
O4A La1 O4C 127.1(2) . .
O4A La1 O5C 132.22(18) . .
O4A La1 O2D 131.8(3) . .
O4A La1 O3D 130.1(3) . .
O4A La1 O4D 75.0(3) . .
O4A La1 O5D 70.6(3) . 8_665
O4A La1 O2E 131.6(4) . .
O4A La1 O3E 123.2(4) . .
O4A La1 O4E 70.6(6) . .
O4A La1 O5E 65.1(6) . 8_665
O4B La1 La2 68.95(13) . .
O4B La1 O3A 89.63(19) . .
O4B La1 O4A 66.84(19) . .
O4B La1 O4C 79.6(2) . .
O4B La1 O5C 129.39(18) . .
O4B La1 O2D 137.4(3) . .
O4B La1 O3D 72.7(3) . .
O4B La1 O4D 83.5(6) . .
O4B La1 O5D 136.9(3) . 8_665
O4B La1 O2E 130.2(4) . .
O4B La1 O3E 66.8(4) . .
O4B La1 O4E 81.1(10) . .
O4B La1 O5E 131.6(5) . 8_665
O4C La1 La2 148.36(15) . .
O4C La1 O3A 74.37(19) . .
O4C La1 O2E 101.3(4) . .
O4C La1 O3E 72.8(4) . .
O5C La1 La2 157.34(14) . .
O5C La1 O3A 69.31(18) . .
O5C La1 O4C 50.93(19) . .
O5C La1 O2E 76.7(4) . .
O5C La1 O3E 102.5(4) . .
O2D La1 La2 104.9(3) . .
O2D La1 O3A 131.9(2) . .
O2D La1 O4C 100.7(3) . .
O2D La1 O5C 71.3(3) . .
O3D La1 La2 103.2(2) . .
O3D La1 O3A 142.0(3) . .
O3D La1 O4C 69.6(3) . .
O3D La1 O5C 96.0(3) . .
O3D La1 O2D 67.9(3) . .
O4D La1 La2 39.9(3) . .
O4D La1 O3A 139.9(4) . .
O4D La1 O4C 141.6(5) . .
O4D La1 O5C 141.2(4) . .
O4D La1 O2D 70.1(4) . .
O4D La1 O3D 72.5(5) . .
O4D La1 O5D 79.5(6) . 8_665
O5D La1 La2 72.7(3) 8_665 .
O5D La1 O3A 79.0(4) 8_665 .
O5D La1 O4C 134.3(3) 8_665 .
O5D La1 O5C 85.1(3) 8_665 .
O5D La1 O2D 71.3(4) 8_665 .
O5D La1 O3D 136.3(4) 8_665 .
O2E La1 La2 101.8(4) . .
O3E La1 La2 97.3(4) . .
O3E La1 O2E 66.3(5) . .
O4E La1 La2 35.5(5) . .
O4E La1 O3A 135.9(6) . .
O4E La1 O4C 143.8(10) . .
O4E La1 O5C 145.0(8) . .
O4E La1 O2E 69.3(6) . .
O4E La1 O3E 71.5(9) . .
O4E La1 O5E 78.6(11) . 8_665
O5E La1 La2 69.1(5) 8_665 .
O5E La1 O3A 75.9(6) 8_665 .
O5E La1 O4C 136.1(5) 8_665 .
O5E La1 O5C 88.5(5) 8_665 .
O5E La1 O2E 81.2(7) 8_665 .
O5E La1 O3E 141.7(7) 8_665 .
La1 La2 La1 84.506(17) . 8_665
C15A La2 La1 103.66(15) 8_665 .
C15A La2 La1 103.67(15) . 8_665
C15A La2 La1 56.24(14) . .
C15A La2 La1 56.24(14) 8_665 8_665
C15A La2 C15A 155.1(3) . 8_665
O4A La2 La1 103.38(12) . 8_665
O4A La2 La1 33.45(12) . .
O4A La2 La1 33.45(12) 8_665 8_665
O4A La2 La1 103.38(12) 8_665 .
O4A La2 C15A 137.08(19) . 8_665
O4A La2 C15A 24.75(17) 8_665 8_665
O4A La2 C15A 24.75(17) . .
O4A La2 C15A 137.08(18) 8_665 .
O4A La2 O4A 131.9(2) 8_665 .
O4A La2 O5A 128.54(17) 8_665 .
O4A La2 O5A 48.85(16) . .
O4A La2 O5A 48.85(16) 8_665 8_665
O4A La2 O5A 128.53(17) . 8_665
O4A La2 O4D 69.8(4) 8_665 .
O4A La2 O4D 69.8(4) . 8_665
O4A La2 O4D 69.7(5) 8_665 8_665
O4A La2 O4D 69.7(5) . .
O4A La2 O6 82.62(19) . .
O4A La2 O6 82.63(19) 8_665 8_665
O4A La2 O6 145.03(19) . 8_665
O4A La2 O6 145.04(19) 8_665 .
O5A La2 La1 98.03(12) . 8_665
O5A La2 La1 98.03(12) 8_665 .
O5A La2 La1 78.28(12) 8_665 8_665
O5A La2 La1 78.27(12) . .
O5A La2 C15A 24.25(16) 8_665 8_665
O5A La2 C15A 153.28(18) 8_665 .
O5A La2 C15A 153.29(18) . 8_665
O5A La2 C15A 24.24(16) . .
O5A La2 O5A 175.1(3) 8_665 .
O5B La2 La1 63.81(14) . .
O5B La2 La1 63.81(14) 8_665 8_665
O5B La2 La1 132.01(14) 8_665 .
O5B La2 La1 132.01(14) . 8_665
O5B La2 C15A 95.6(2) 8_665 .
O5B La2 C15A 95.6(2) . 8_665
O5B La2 C15A 88.3(2) 8_665 8_665
O5B La2 C15A 88.3(2) . .
O5B La2 O4A 118.10(18) 8_665 .
O5B La2 O4A 118.10(18) . 8_665
O5B La2 O4A 69.79(18) . .
O5B La2 O4A 69.79(18) 8_665 8_665
O5B La2 O5A 108.67(18) 8_665 8_665
O5B La2 O5A 72.13(18) 8_665 .
O5B La2 O5A 72.12(18) . 8_665
O5B La2 O5A 108.67(18) . .
O5B La2 O5B 162.3(3) 8_665 .
O5B La2 O4D 126.5(5) . 8_665
O5B La2 O4D 70.5(5) 8_665 8_665
O5B La2 O4D 70.5(5) . .
O5B La2 O4D 126.5(5) 8_665 .
O5B La2 O4E 69.5(9) . .
O5B La2 O4E 127.7(9) . 8_665
O5B La2 O4E 69.5(9) 8_665 8_665
O5B La2 O4E 127.7(9) 8_665 .
O5B La2 O6 74.3(2) 8_665 8_665
O5B La2 O6 90.5(2) 8_665 .
O5B La2 O6 74.3(2) . .
O5B La2 O6 90.5(2) . 8_665
O4D La2 La1 36.3(5) 8_665 8_665
O4D La2 La1 63.1(4) . 8_665
O4D La2 La1 36.3(5) . .
O4D La2 La1 63.1(4) 8_665 .
O4D La2 C15A 91.0(5) . .
O4D La2 C15A 67.4(5) . 8_665
O4D La2 C15A 67.4(5) 8_665 .
O4D La2 C15A 91.0(5) 8_665 8_665
O4D La2 O5A 109.7(6) 8_665 8_665
O4D La2 O5A 65.8(6) 8_665 .
O4D La2 O5A 109.7(6) . .
O4D La2 O5A 65.8(6) . 8_665
O4D La2 O4D 63.5(12) . 8_665
O4E La2 La1 64.4(8) . 8_665
O4E La2 La1 34.6(9) 8_665 8_665
O4E La2 La1 64.4(8) 8_665 .
O4E La2 La1 34.6(9) . .
O4E La2 C15A 89.5(10) 8_665 8_665
O4E La2 C15A 69.1(9) . 8_665
O4E La2 C15A 89.5(10) . .
O4E La2 C15A 69.1(9) 8_665 .
O4E La2 O4A 71.6(7) 8_665 .
O4E La2 O4A 68.0(9) . .
O4E La2 O4A 71.6(7) . 8_665
O4E La2 O4A 68.0(9) 8_665 8_665
O4E La2 O5A 108.5(11) . .
O4E La2 O5A 67.0(11) . 8_665
O4E La2 O5A 108.5(11) 8_665 8_665
O4E La2 O5A 67.0(11) 8_665 .
O4E La2 O4E 64(2) . 8_665
O4E La2 O6 132.9(11) . 8_665
O4E La2 O6 139.3(7) . .
O4E La2 O6 139.3(7) 8_665 8_665
O4E La2 O6 132.9(11) 8_665 .
O6 La2 La1 111.11(16) 8_665 8_665
O6 La2 La1 153.62(18) 8_665 .
O6 La2 La1 153.62(18) . 8_665
O6 La2 La1 111.10(16) . .
O6 La2 C15A 133.6(2) . 8_665
O6 La2 C15A 71.2(2) . .
O6 La2 C15A 71.2(2) 8_665 8_665
O6 La2 C15A 133.6(2) 8_665 .
O6 La2 O5A 66.3(2) . .
O6 La2 O5A 118.3(2) 8_665 .
O6 La2 O5A 66.3(2) 8_665 8_665
O6 La2 O5A 118.3(2) . 8_665
O6 La2 O4D 140.9(4) 8_665 8_665
O6 La2 O4D 140.9(4) . .
O6 La2 O4D 131.8(6) . 8_665
O6 La2 O4D 131.8(6) 8_665 .
O6 La2 O6 63.9(3) 8_665 .
N1A C1A C2A 116.8(8) . .
O1A C1A C2A 122.8(8) . .
O1A C1A N1A 120.4(8) . .
C3A C2A C1A 119.0(8) . .
C6A C2A C1A 120.2(9) . .
C6A C2A C3A 120.8(9) . .
C2A C3A C9A 118.1(9) . .
C4A C3A C2A 122.2(8) . .
C4A C3A C9A 119.7(9) . .
C3A C4A C5A 120.1(8) . .
C3A C4A C12A 121.3(8) . .
C12A C4A C5A 118.6(8) . .
N1A C5A C4A 115.9(8) . .
O2A C5A C4A 124.6(8) . .
O2A C5A N1A 119.5(7) . .
C2A C6A H6A 119.1 . .
C2A C6A C7A 121.8(11) . .
C7A C6A H6A 119.1 . .
C6A C7A H7A 120.7 . .
C6A C7A C8A 118.5(10) . .
C8A C7A H7A 120.7 . .
C7A C8A H8A 119.8 . .
C9A C8A C7A 120.3(9) . .
C9A C8A H8A 119.8 . .
C3A C9A C10A 116.7(9) . .
C8A C9A C3A 120.4(10) . .
C8A C9A C10A 123.0(10) . .
C9A C10A H10A 118.9 . .
C11A C10A C9A 122.2(10) . .
C11A C10A H10A 118.9 . .
C10A C11A H11A 119.5 . .
C10A C11A C12A 121.0(11) . .
C12A C11A H11A 119.5 . .
C4A C12A C11A 119.0(10) . .
C4A C12A H12A 120.5 . .
C11A C12A H12A 120.5 . .
C14A C13A H13A 107.0 . .
C14A C13A C15A 114.2(7) . .
C15A C13A H13A 107.0 . .
N1A C13A H13A 107.0 . .
N1A C13A C14A 112.3(6) . .
N1A C13A C15A 108.8(6) . .
C13A C14A H14A 109.9 . .
C13A C14A H14B 109.9 . .
H14A C14A H14B 108.3 . .
O3A C14A C13A 108.8(6) . .
O3A C14A H14A 109.9 . .
O3A C14A H14B 109.9 . .
C13A C15A La2 169.7(5) . .
O4A C15A La2 56.9(4) . .
O4A C15A C13A 116.6(7) . .
O5A C15A La2 65.3(4) . .
O5A C15A C13A 121.9(7) . .
O5A C15A O4A 121.6(7) . .
C1A N1A C5A 125.7(7) . .
C1A N1A C13A 119.2(7) . .
C5A N1A C13A 115.1(6) . .
C14A O3A La1 124.5(5) . .
La1 O4A La2 111.41(19) . .
C15A O4A La1 138.9(5) . .
C15A O4A La2 98.4(4) . .
C15A O5A La2 90.5(5) . .
N1B C1B C2B 116.4(10) . .
O1B C1B C2B 124.2(10) . .
O1B C1B N1B 119.4(9) . .
C3B C2B C1B 120.7(9) . .
C6B C2B C1B 117.8(11) . .
C6B C2B C3B 121.4(10) . .
C4B C3B C2B 119.9(8) . .
C4B C3B C9B 121.2(10) . .
C9B C3B C2B 118.9(10) . .
C3B C4B C5B 121.0(9) . .
C12B C4B C3B 119.8(9) . .
C12B C4B C5B 119.2(9) . .
N1B C5B C4B 118.5(8) . .
O2B C5B C4B 122.8(9) . .
O2B C5B N1B 118.7(8) . .
C2B C6B H6B 120.8 . .
C2B C6B C7B 118.4(13) . .
C7B C6B H6B 120.8 . .
C6B C7B H7B 119.5 . .
C8B C7B C6B 121.0(11) . .
C8B C7B H7B 119.5 . .
C7B C8B H8B 119.2 . .
C7B C8B C9B 121.6(11) . .
C9B C8B H8B 119.2 . .
C3B C9B C8B 118.7(12) . .
C10B C9B C3B 117.9(10) . .
C10B C9B C8B 123.5(11) . .
C9B C10B H10B 119.2 . .
C11B C10B C9B 121.7(10) . .
C11B C10B H10B 119.2 . .
C10B C11B H11B 119.6 . .
C10B C11B C12B 120.8(11) . .
C12B C11B H11B 119.6 . .
C4B C12B C11B 118.7(11) . .
C4B C12B H12B 120.6 . .
C11B C12B H12B 120.6 . .
C14B C13B H13B 106.0 . .
C14B C13B C15B 113.4(7) . .
C15B C13B H13B 106.0 . .
N1B C13B H13B 106.0 . .
N1B C13B C14B 113.5(7) . .
N1B C13B C15B 111.4(7) . .
C13B C14B H14C 109.9 . .
C13B C14B H14D 109.9 . .
H14C C14B H14D 108.3 . .
O3B C14B C13B 109.1(8) . .
O3B C14B H14C 109.9 . .
O3B C14B H14D 109.9 . .
O4B C15B C13B 116.5(7) . .
O4B C15B O5B 127.1(8) . .
O5B C15B C13B 116.2(7) . .
C1B N1B C13B 118.7(8) . .
C5B N1B C1B 123.4(8) . .
C5B N1B C13B 117.9(7) . .
C15B O4B La1 132.9(5) . .
C15B O5B La2 134.3(6) . .
N1C C1C C2C 117.7(10) . .
O1C C1C C2C 124.1(10) . .
O1C C1C N1C 118.1(11) . .
C3C C2C C1C 120.4(9) . .
C6C C2C C1C 120.7(11) . .
C6C C2C C3C 118.8(10) . .
C2C C3C C4C 120.5(9) . .
C2C C3C C9C 122.2(11) . .
C4C C3C C9C 117.3(10) . .
C3C C4C C5C 119.7(9) . .
C12C C4C C3C 121.4(10) . .
C12C C4C C5C 118.9(10) . .
N1C C5C C4C 117.8(9) . .
O2C C5C C4C 123.4(10) . .
O2C C5C N1C 118.8(10) . .
C2C C6C H6C 120.6 . .
C2C C6C C7C 118.8(13) . .
C7C C6C H6C 120.6 . .
C6C C7C H7C 119.4 . .
C8C C7C C6C 121.3(12) . .
C8C C7C H7C 119.4 . .
C7C C8C H8C 118.5 . .
C7C C8C C9C 123.0(13) . .
C9C C8C H8C 118.5 . .
C8C C9C C3C 115.8(13) . .
C10C C9C C3C 119.0(12) . .
C10C C9C C8C 125.2(14) . .
C9C C10C H10C 119.2 . .
C11C C10C C9C 121.5(13) . .
C11C C10C H10C 119.2 . .
C10C C11C H11C 119.6 . .
C10C C11C C12C 120.8(13) . .
C12C C11C H11C 119.6 . .
C4C C12C C11C 120.1(12) . .
C4C C12C H12C 119.9 . .
C11C C12C H12C 119.9 . .
C14C C13C H13C 104.0 . .
C14C C13C C15C 116.5(12) . .
C14C C13C N1C 114.2(10) . .
C15C C13C H13C 104.0 . .
N1C C13C H13C 104.0 . .
N1C C13C C15C 112.3(9) . .
C13C C14C H14E 111.1 . .
C13C C14C H14F 106.1 . .
C13C C14C H14G 109.9 . .
C13C C14C H14H 113.8 . .
C13C C14C O3CA 120(2) . .
H14E C14C H14F 107.0 . .
H14E C14C H14G 105.1 . .
H14E C14C H14H 6.4 . .
H14F C14C H14G 117.6 . .
H14F C14C H14H 100.6 . .
H14G C14C H14H 108.7 . .
O3CA C14C H14E 106.9 . .
O3CA C14C H14F 105.0 . .
O3CA C14C H14G 13.3 . .
O3CA C14C H14H 109.1 . .
O3CB C14C C13C 107.9(17) . .
O3CB C14C H14E 122.3 . .
O3CB C14C H14F 19.9 . .
O3CB C14C H14G 99.4 . .
O3CB C14C H14H 116.1 . .
O3CB C14C O3CA 88(2) . .
O4C C15C C13C 119.8(9) . .
O4C C15C C13Z 114.8(9) . .
O5C C15C C13C 117.3(9) . .
O5C C15C C13Z 122.3(9) . .
O5C C15C O4C 122.7(8) . .
C1C N1C C13C 115.5(9) . .
C1C N1C C13Z 125.5(11) . .
C5C N1C C1C 123.3(9) . .
C5C N1C C13C 120.9(9) . .
C5C N1C C13Z 111.2(11) . .
C14C O3CA H14G 22.7 . .
C14C O3CB H14F 32.9 . .
C15C C13Z H13Z 101.1 . .
N1C C13Z C15C 111.8(10) . .
N1C C13Z H13Z 101.1 . .
C14Z C13Z C15C 122.4(17) . .
C14Z C13Z N1C 114.8(13) . .
C14Z C13Z H13Z 101.1 . .
C13Z C14Z H14I 108.5 . .
C13Z C14Z H14J 108.5 . .
H14I C14Z H14J 107.5 . .
O3CC C14Z C13Z 115(2) . .
O3CC C14Z H14I 108.5 . .
O3CC C14Z H14J 108.5 . .
C15C O4C La1 92.4(5) . .
C15C O5C La1 93.1(5) . .
N1D C1D C2D 115.1(10) . .
O1D C1D C2D 124.4(11) . .
O1D C1D N1D 120.5(11) . .
C3D C2D C1D 121.4(10) . .
C6D C2D C1D 118.4(12) . .
C6D C2D C3D 120.2(11) . .
C4D C3D C2D 120.7(11) . .
C4D C3D C9D 123.0(12) . .
C9D C3D C2D 116.4(11) . .
C3D C4D C5D 120.6(11) . .
C3D C4D C12D 122.3(11) . .
C12D C4D C5D 116.9(10) . .
N1D C5D C4D 116.1(9) . .
O2D C5D C4D 123.2(10) . .
O2D C5D N1D 120.7(10) . .
C2D C6D H6D 117.6 . .
C7D C6D C2D 124.7(14) . .
C7D C6D H6D 117.6 . .
C6D C7D H7D 121.7 . .
C6D C7D C8D 116.7(13) . .
C8D C7D H7D 121.7 . .
C7D C8D H8D 121.1 . .
C9D C8D C7D 117.9(14) . .
C9D C8D H8D 121.1 . .
C3D C9D C10D 111.9(12) . .
C8D C9D C3D 124.0(15) . .
C8D C9D C10D 124.1(14) . .
C9D C10D H10D 117.7 . .
C11D C10D C9D 124.6(14) . .
C11D C10D H10D 117.7 . .
C10D C11D H11D 119.9 . .
C10D C11D C12D 120.3(14) . .
C12D C11D H11D 119.9 . .
C4D C12D C11D 117.8(12) . .
C4D C12D H12D 121.1 . .
C11D C12D H12D 121.1 . .
C14D C13D H13D 106.1 . .
C15D C13D H13D 106.1 . .
C15D C13D C14D 115.8(10) . .
N1D C13D H13D 106.1 . .
N1D C13D C14D 112.8(10) . .
N1D C13D C15D 109.2(10) . .
C13D C14D H14K 109.6 . .
C13D C14D H14L 109.6 . .
H14K C14D H14L 108.1 . .
O3D C14D C13D 110.4(10) . .
O3D C14D H14K 109.6 . .
O3D C14D H14L 109.6 . .
O4D C15D C13D 116.9(12) . .
O5D C15D C13D 120.6(12) . .
O5D C15D O4D 122.5(13) . .
C1D N1D C13D 115.5(10) . .
C5D N1D C1D 125.8(10) . .
C5D N1D C13D 118.7(9) . .
C5D O2D La1 145.2(9) . .
C14D O3D La1 119.3(8) . .
La1 O4D La2 103.8(5) . .
C15D O4D La1 115.2(15) . .
C15D O4D La2 137.3(13) . .
C15D O5D La1 134.9(10) . 8_665
N1E C1E C2E 114.4(15) . .
O1E C1E C2E 128.9(17) . .
O1E C1E N1E 116.7(16) . .
C3E C2E C1E 123.4(15) . .
C6E C2E C1E 117.9(17) . .
C6E C2E C3E 118.7(16) . .
C4E C3E C2E 118.9(15) . .
C4E C3E C9E 121.3(16) . .
C9E C3E C2E 119.8(16) . .
C3E C4E C5E 120.1(16) . .
C3E C4E C12E 123.2(15) . .
C12E C4E C5E 116.6(15) . .
N1E C5E C4E 118.1(14) . .
O2E C5E C4E 119.6(16) . .
O2E C5E N1E 122.2(15) . .
C2E C6E H6E 120.2 . .
C2E C6E C7E 120(2) . .
C7E C6E H6E 120.2 . .
C6E C7E H7E 117.2 . .
C6E C7E C8E 126(2) . .
C8E C7E H7E 117.2 . .
C7E C8E H8E 124.3 . .
C9E C8E C7E 111(2) . .
C9E C8E H8E 124.3 . .
C3E C9E C10E 112.9(17) . .
C8E C9E C3E 125(2) . .
C8E C9E C10E 122.2(18) . .
C9E C10E H10E 117.8 . .
C11E C10E C9E 124.5(19) . .
C11E C10E H10E 117.8 . .
C10E C11E H11E 119.4 . .
C10E C11E C12E 121(2) . .
C12E C11E H11E 119.4 . .
C4E C12E C11E 116.5(19) . .
C4E C12E H12E 121.7 . .
C11E C12E H12E 121.7 . .
C14E C13E H13E 106.3 . .
C14E C13E C15E 114.7(16) . .
C15E C13E H13E 106.3 . .
N1E C13E H13E 106.3 . .
N1E C13E C14E 111.4(16) . .
N1E C13E C15E 111.3(16) . .
C13E C14E H14M 109.6 . .
C13E C14E H14N 109.6 . .
H14M C14E H14N 108.1 . .
O3E C14E C13E 110.3(17) . .
O3E C14E H14M 109.6 . .
O3E C14E H14N 109.6 . .
O4E C15E C13E 117(2) . .
O5E C15E C13E 115.9(19) . .
O5E C15E O4E 127(2) . .
C1E N1E C13E 118.7(15) . .
C5E N1E C1E 124.2(14) . .
C5E N1E C13E 117.1(13) . .
C5E O2E La1 142.6(15) . .
C14E O3E La1 119.0(14) . .
La1 O4E La2 109.9(11) . .
C15E O4E La1 116(3) . .
C15E O4E La2 132(2) . .
C15E O5E La1 131.6(17) . 8_665

loop_
_geom_bond_atom_site_label_1
_geom_bond_atom_site_label_2
_geom_bond_distance
_geom_bond_site_symmetry_2
La1 La2 4.1480(7) .
La1 O3A 2.583(5) .
La1 O4A 2.456(5) .
La1 O4B 2.448(5) .
La1 O4C 2.570(6) .
La1 O5C 2.566(6) .
La1 O2D 2.562(10) .
La1 O3D 2.557(12) .
La1 O4D 2.53(2) .
La1 O5D 2.531(13) 8_665
La1 O2E 2.685(15) .
La1 O3E 2.593(19) .
La1 O4E 2.50(4) .
La1 O5E 2.56(2) 8_665
La2 La1 4.1481(7) 8_665
La2 C15A 3.030(8) .
La2 C15A 3.030(8) 8_665
La2 O4A 2.564(5) 8_665
La2 O4A 2.565(5) .
La2 O5A 2.752(5) .
La2 O5A 2.752(5) 8_665
La2 O5B 2.479(6) 8_665
La2 O5B 2.479(6) .
La2 O4D 2.740(15) 8_665
La2 O4D 2.740(15) .
La2 O4E 2.56(3) .
La2 O4E 2.56(3) 8_665
La2 O6 2.567(6) 8_665
La2 O6 2.567(6) .
C1A C2A 1.494(12) .
C1A N1A 1.384(10) .
C1A O1A 1.212(10) .
C2A C3A 1.412(12) .
C2A C6A 1.357(12) .
C3A C4A 1.384(12) .
C3A C9A 1.420(12) .
C4A C5A 1.489(10) .
C4A C12A 1.387(12) .
C5A N1A 1.410(10) .
C5A O2A 1.203(9) .
C6A H6A 0.9500 .
C6A C7A 1.388(13) .
C7A H7A 0.9500 .
C7A C8A 1.419(15) .
C8A H8A 0.9500 .
C8A C9A 1.377(13) .
C9A C10A 1.434(15) .
C10A H10A 0.9500 .
C10A C11A 1.327(14) .
C11A H11A 0.9500 .
C11A C12A 1.393(12) .
C12A H12A 0.9500 .
C13A H13A 1.0000 .
C13A C14A 1.504(10) .
C13A C15A 1.523(10) .
C13A N1A 1.472(9) .
C14A H14A 0.9900 .
C14A H14B 0.9900 .
C14A O3A 1.428(8) .
C15A O4A 1.282(8) .
C15A O5A 1.244(8) .
C1B C2B 1.498(13) .
C1B N1B 1.413(12) .
C1B O1B 1.207(12) .
C2B C3B 1.404(15) .
C2B C6B 1.393(15) .
C3B C4B 1.394(13) .
C3B C9B 1.403(14) .
C4B C5B 1.462(12) .
C4B C12B 1.380(14) .
C5B N1B 1.388(12) .
C5B O2B 1.229(11) .
C6B H6B 0.9500 .
C6B C7B 1.405(16) .
C7B H7B 0.9500 .
C7B C8B 1.342(17) .
C8B H8B 0.9500 .
C8B C9B 1.415(16) .
C9B C10B 1.384(17) .
C10B H10B 0.9500 .
C10B C11B 1.353(17) .
C11B H11B 0.9500 .
C11B C12B 1.414(15) .
C12B H12B 0.9500 .
C13B H13B 1.0000 .
C13B C14B 1.521(12) .
C13B C15B 1.542(11) .
C13B N1B 1.463(11) .
C14B H14C 0.9900 .
C14B H14D 0.9900 .
C14B O3B 1.425(12) .
C15B O4B 1.248(10) .
C15B O5B 1.252(10) .
C1C C2C 1.439(15) .
C1C N1C 1.409(13) .
C1C O1C 1.251(13) .
C2C C3C 1.405(15) .
C2C C6C 1.399(15) .
C3C C4C 1.413(14) .
C3C C9C 1.449(15) .
C4C C5C 1.458(14) .
C4C C12C 1.352(14) .
C5C N1C 1.395(13) .
C5C O2C 1.223(11) .
C6C H6C 0.9500 .
C6C C7C 1.422(18) .
C7C H7C 0.9500 .
C7C C8C 1.36(2) .
C8C H8C 0.9500 .
C8C C9C 1.386(19) .
C9C C10C 1.384(18) .
C10C H10C 0.9500 .
C10C C11C 1.344(18) .
C11C H11C 0.9500 .
C11C C12C 1.401(17) .
C12C H12C 0.9500 .
C13C H13C 1.0000 .
C13C C14C 1.439(16) .
C13C C15C 1.511(14) .
C13C N1C 1.459(13) .
C14C H14E 0.9582 .
C14C H14F 0.9612 .
C14C H14G 0.9584 .
C14C H14H 0.9582 .
C14C O3CA 1.46(2) .
C14C O3CB 1.41(2) .
C15C C13Z 1.517(15) .
C15C O4C 1.271(11) .
C15C O5C 1.245(10) .
N1C C13Z 1.461(15) .
O3CA H14G 0.5692 .
O3CB H14F 0.6034 .
C13Z H13Z 1.0000 .
C13Z C14Z 1.439(17) .
C14Z H14I 0.9900 .
C14Z H14J 0.9900 .
C14Z O3CC 1.43(2) .
C1D C2D 1.474(15) .
C1D N1D 1.413(13) .
C1D O1D 1.228(14) .
C2D C3D 1.422(15) .
C2D C6D 1.358(15) .
C3D C4D 1.371(14) .
C3D C9D 1.408(16) .
C4D C5D 1.502(13) .
C4D C12D 1.384(15) .
C5D N1D 1.393(13) .
C5D O2D 1.225(12) .
C6D H6D 0.9500 .
C6D C7D 1.349(16) .
C7D H7D 0.9500 .
C7D C8D 1.491(17) .
C8D H8D 0.9500 .
C8D C9D 1.356(17) .
C9D C10D 1.471(18) .
C10D H10D 0.9500 .
C10D C11D 1.342(17) .
C11D H11D 0.9500 .
C11D C12D 1.390(14) .
C12D H12D 0.9500 .
C13D H13D 1.0000 .
C13D C14D 1.511(13) .
C13D C15D 1.509(12) .
C13D N1D 1.484(13) .
C14D H14K 0.9900 .
C14D H14L 0.9900 .
C14D O3D 1.448(12) .
C15D O4D 1.290(11) .
C15D O5D 1.250(11) .
O5D La1 2.531(13) 8_665
C1E C2E 1.480(18) .
C1E N1E 1.415(16) .
C1E O1E 1.226(18) .
C2E C3E 1.423(18) .
C2E C6E 1.364(18) .
C3E C4E 1.381(17) .
C3E C9E 1.406(18) .
C4E C5E 1.496(16) .
C4E C12E 1.386(19) .
C5E N1E 1.391(16) .
C5E O2E 1.224(15) .
C6E H6E 0.9500 .
C6E C7E 1.370(19) .
C7E H7E 0.9500 .
C7E C8E 1.47(2) .
C8E H8E 0.9500 .
C8E C9E 1.37(2) .
C9E C10E 1.46(2) .
C10E H10E 0.9500 .
C10E C11E 1.318(19) .
C11E H11E 0.9500 .
C11E C12E 1.387(18) .
C12E H12E 0.9500 .
C13E H13E 1.0000 .
C13E C14E 1.510(16) .
C13E C15E 1.513(16) .
C13E N1E 1.478(16) .
C14E H14M 0.9900 .
C14E H14N 0.9900 .
C14E O3E 1.435(16) .
C15E O4E 1.283(15) .
C15E O5E 1.255(15) .
O5E La1 2.56(2) 8_665

loop_
_geom_torsion_atom_site_label_1
_geom_torsion_atom_site_label_2
_geom_torsion_atom_site_label_3
_geom_torsion_atom_site_label_4
_geom_torsion
_geom_torsion_site_symmetry_4
La2 C15A O4A La1 136.8(7) .
C1A C2A C3A C4A 3.6(14) .
C1A C2A C3A C9A -177.9(8) .
C1A C2A C6A C7A 179.0(9) .
C2A C1A N1A C5A -0.3(13) .
C2A C1A N1A C13A 178.2(7) .
C2A C3A C4A C5A 1.1(13) .
C2A C3A C4A C12A -177.4(9) .
C2A C3A C9A C8A -1.9(14) .
C2A C3A C9A C10A 178.2(9) .
C2A C6A C7A C8A -0.4(14) .
C3A C2A C6A C7A -2.2(15) .
C3A C4A C5A N1A -5.2(12) .
C3A C4A C5A O2A 175.2(8) .
C3A C4A C12A C11A -1.7(15) .
C3A C9A C10A C11A 0.3(16) .
C4A C3A C9A C8A 176.6(9) .
C4A C3A C9A C10A -3.3(14) .
C4A C5A N1A C1A 4.9(12) .
C4A C5A N1A C13A -173.7(7) .
C5A C4A C12A C11A 179.7(9) .
C6A C2A C3A C4A -175.2(9) .
C6A C2A C3A C9A 3.3(14) .
C6A C7A C8A C9A 1.8(14) .
C7A C8A C9A C3A -0.6(14) .
C7A C8A C9A C10A 179.3(10) .
C8A C9A C10A C11A -179.6(11) .
C9A C3A C4A C5A -177.4(8) .
C9A C3A C4A C12A 4.1(14) .
C9A C10A C11A C12A 2.1(18) .
C10A C11A C12A C4A -1.4(18) .
C12A C4A C5A N1A 173.4(8) .
C12A C4A C5A O2A -6.2(14) .
C13A C14A O3A La1 -74.2(8) .
C13A C15A O4A La1 -52.4(10) .
C13A C15A O4A La2 170.8(6) .
C13A C15A O5A La2 -171.5(7) .
C14A C13A C15A La2 39(3) .
C14A C13A C15A O4A -9.4(10) .
C14A C13A C15A O5A 170.5(7) .
C14A C13A N1A C1A 105.0(9) .
C14A C13A N1A C5A -76.4(9) .
C15A C13A C14A O3A 65.2(9) .
C15A C13A N1A C1A -127.5(8) .
C15A C13A N1A C5A 51.1(9) .
N1A C1A C2A C3A -4.1(13) .
N1A C1A C2A C6A 174.7(8) .
N1A C13A C14A O3A -170.3(6) .
N1A C13A C15A La2 -88(3) .
N1A C13A C15A O4A -135.8(7) .
N1A C13A C15A O5A 44.1(10) .
O1A C1A C2A C3A 175.5(9) .
O1A C1A C2A C6A -5.7(15) .
O1A C1A N1A C5A -179.9(8) .
O1A C1A N1A C13A -1.4(13) .
O2A C5A N1A C1A -175.6(8) .
O2A C5A N1A C13A 5.9(11) .
O4A C15A O5A La2 8.4(8) .
O5A C15A O4A La1 127.7(7) .
O5A C15A O4A La2 -9.1(8) .
C1B C2B C3B C4B -3.2(14) .
C1B C2B C3B C9B 178.2(8) .
C1B C2B C6B C7B -178.0(10) .
C2B C1B N1B C5B 3.3(13) .
C2B C1B N1B C13B -175.9(7) .
C2B C3B C4B C5B 3.9(13) .
C2B C3B C4B C12B -179.1(8) .
C2B C3B C9B C8B -1.4(14) .
C2B C3B C9B C10B 178.2(9) .
C2B C6B C7B C8B 0.8(18) .
C3B C2B C6B C7B -2.0(15) .
C3B C4B C5B N1B -1.0(12) .
C3B C4B C5B O2B 179.2(8) .
C3B C4B C12B C11B 1.1(13) .
C3B C9B C10B C11B 0.8(15) .
C4B C3B C9B C8B 180.0(9) .
C4B C3B C9B C10B -0.4(14) .
C4B C5B N1B C1B -2.7(12) .
C4B C5B N1B C13B 176.5(7) .
C5B C4B C12B C11B 178.2(8) .
C6B C2B C3B C4B -179.0(9) .
C6B C2B C3B C9B 2.3(14) .
C6B C7B C8B C9B 0.0(18) .
C7B C8B C9B C3B 0.3(16) .
C7B C8B C9B C10B -179.3(11) .
C8B C9B C10B C11B -179.6(10) .
C9B C3B C4B C5B -177.5(8) .
C9B C3B C4B C12B -0.5(13) .
C9B C10B C11B C12B -0.2(16) .
C10B C11B C12B C4B -0.8(14) .
C12B C4B C5B N1B -178.0(8) .
C12B C4B C5B O2B 2.1(13) .
C13B C15B O4B La1 -156.3(6) .
C13B C15B O5B La2 122.9(7) .
C14B C13B C15B O4B -2.6(12) .
C14B C13B C15B O5B -177.8(8) .
C14B C13B N1B C1B 103.1(10) .
C14B C13B N1B C5B -76.1(10) .
C15B C13B C14B O3B 167.9(8) .
C15B C13B N1B C1B -127.5(9) .
C15B C13B N1B C5B 53.3(10) .
N1B C1B C2B C3B -0.3(13) .
N1B C1B C2B C6B 175.7(8) .
N1B C13B C14B O3B -63.8(11) .
N1B C13B C15B O4B -132.0(8) .
N1B C13B C15B O5B 52.8(11) .
O1B C1B C2B C3B 178.8(10) .
O1B C1B C2B C6B -5.2(15) .
O1B C1B N1B C5B -175.9(9) .
O1B C1B N1B C13B 5.0(13) .
O2B C5B N1B C1B 177.1(8) .
O2B C5B N1B C13B -3.7(12) .
O4B C15B O5B La2 -51.7(13) .
O5B C15B O4B La1 18.3(14) .
C1C C2C C3C C4C 0.0(14) .
C1C C2C C3C C9C -179.4(9) .
C1C C2C C6C C7C 179.7(10) .
C1C N1C C13Z C15C -107.6(14) .
C1C N1C C13Z C14Z 107(2) .
C2C C1C N1C C5C 9.3(14) .
C2C C1C N1C C13C -177.1(9) .
C2C C1C N1C C13Z -171.4(10) .
C2C C3C C4C C5C 3.8(13) .
C2C C3C C4C C12C -178.4(9) .
C2C C3C C9C C8C -0.9(14) .
C2C C3C C9C C10C 178.2(9) .
C2C C6C C7C C8C 0.5(18) .
C3C C2C C6C C7C 0.3(15) .
C3C C4C C5C N1C -1.1(12) .
C3C C4C C5C O2C 178.9(8) .
C3C C4C C12C C11C 0.7(14) .
C3C C9C C10C C11C -0.4(16) .
C4C C3C C9C C8C 179.6(9) .
C4C C3C C9C C10C -1.3(13) .
C4C C5C N1C C1C -5.6(12) .
C4C C5C N1C C13C -178.9(9) .
C4C C5C N1C C13Z 175.0(9) .
C5C C4C C12C C11C 178.6(9) .
C5C N1C C13Z C15C 71.7(14) .
C5C N1C C13Z C14Z -73(2) .
C6C C2C C3C C4C 179.4(9) .
C6C C2C C3C C9C 0.0(15) .
C6C C7C C8C C9C -2(2) .
C7C C8C C9C C3C 1.7(17) .
C7C C8C C9C C10C -177.4(11) .
C8C C9C C10C C11C 178.6(11) .
C9C C3C C4C C5C -176.7(8) .
C9C C3C C4C C12C 1.1(13) .
C9C C10C C11C C12C 2.3(17) .
C10C C11C C12C C4C -2.5(16) .
C12C C4C C5C N1C -179.0(8) .
C12C C4C C5C O2C 1.1(13) .
C13C C15C O4C La1 176.2(8) .
C13C C15C O5C La1 -176.0(8) .
C14C C13C C15C O4C -13.3(16) .
C14C C13C C15C O5C 172.1(11) .
C14C C13C N1C C1C 103.4(13) .
C14C C13C N1C C5C -82.8(13) .
C15C C13C C14C O3CA 59(3) .
C15C C13C C14C O3CB 156.9(14) .
C15C C13C N1C C1C -121.0(10) .
C15C C13C N1C C5C 52.8(13) .
C15C C13Z C14Z O3CC 48(4) .
N1C C1C C2C C3C -6.3(14) .
N1C C1C C2C C6C 174.3(9) .
N1C C13C C14C O3CA -167(3) .
N1C C13C C14C O3CB -69.5(17) .
N1C C13C C15C O4C -147.8(9) .
N1C C13C C15C O5C 37.6(13) .
N1C C13Z C14Z O3CC -171(2) .
O1C C1C C2C C3C 178.1(10) .
O1C C1C C2C C6C -1.2(16) .
O1C C1C N1C C5C -174.9(9) .
O1C C1C N1C C13C -1.3(14) .
O1C C1C N1C C13Z 4.4(15) .
O2C C5C N1C C1C 174.3(8) .
O2C C5C N1C C13C 1.0(13) .
O2C C5C N1C C13Z -5.0(12) .
C13Z C15C O4C La1 165.4(10) .
C13Z C15C O5C La1 -165.0(11) .
O4C C15C C13Z N1C -159.4(11) .
O4C C15C C13Z C14Z -17(2) .
O4C C15C O5C La1 9.6(9) .
O5C C15C C13Z N1C 15.6(19) .
O5C C15C C13Z C14Z 157.7(19) .
O5C C15C O4C La1 -9.6(9) .
C1D C2D C3D C4D 2(2) .
C1D C2D C3D C9D -178.2(14) .
C1D C2D C6D C7D -179.4(16) .
C2D C1D N1D C5D -5.5(19) .
C2D C1D N1D C13D 176.0(11) .
C2D C3D C4D C5D 0(2) .
C2D C3D C4D C12D 175.5(13) .
C2D C3D C9D C8D 0(3) .
C2D C3D C9D C10D -177.8(13) .
C2D C6D C7D C8D -4(3) .
C3D C2D C6D C7D 2(3) .
C3D C4D C5D N1D -3.8(19) .
C3D C4D C5D O2D 175.7(14) .
C3D C4D C12D C11D 2(2) .
C3D C9D C10D C11D 2(2) .
C4D C3D C9D C8D 179.8(16) .
C4D C3D C9D C10D 2(2) .
C4D C5D N1D C1D 7.0(19) .
C4D C5D N1D C13D -174.6(11) .
C4D C5D O2D La1 -136.3(13) .
C5D C4D C12D C11D 178.5(13) .
C6D C2D C3D C4D -179.0(14) .
C6D C2D C3D C9D 1(2) .
C6D C7D C8D C9D 5(2) .
C7D C8D C9D C3D -3(3) .
C7D C8D C9D C10D 174.6(16) .
C8D C9D C10D C11D -175.8(18) .
C9D C3D C4D C5D 179.8(14) .
C9D C3D C4D C12D -4(2) .
C9D C10D C11D C12D -4(3) .
C10D C11D C12D C4D 1(2) .
C12D C4D C5D N1D -179.9(12) .
C12D C4D C5D O2D 0(2) .
C13D C14D O3D La1 58.4(13) .
C13D C15D O4D La1 68(2) .
C13D C15D O4D La2 -137.6(19) .
C13D C15D O5D La1 171.9(10) 8_665
C14D C13D C15D O4D 3(2) .
C14D C13D C15D O5D -175.2(15) .
C14D C13D N1D C1D 88.2(14) .
C14D C13D N1D C5D -90.4(13) .
C15D C13D C14D O3D -72.7(16) .
C15D C13D N1D C1D -141.6(12) .
C15D C13D N1D C5D 39.8(15) .
N1D C1D C2D C3D 0.7(19) .
N1D C1D C2D C6D -178.3(14) .
N1D C5D O2D La1 43(2) .
N1D C13D C14D O3D 54.1(15) .
N1D C13D C15D O4D -125.9(19) .
N1D C13D C15D O5D 56(2) .
O1D C1D C2D C3D -176.8(13) .
O1D C1D C2D C6D 4(2) .
O1D C1D N1D C5D 172.2(12) .
O1D C1D N1D C13D -6.3(18) .
O2D C5D N1D C1D -172.5(13) .
O2D C5D N1D C13D 5.9(19) .
O4D C15D O5D La1 -6(3) 8_665
O5D C15D O4D La1 -113.8(18) .
O5D C15D O4D La2 40(4) .
C1E C2E C3E C4E 5(4) .
C1E C2E C3E C9E -177(2) .
C1E C2E C6E C7E 176(3) .
C2E C1E N1E C5E -7(3) .
C2E C1E N1E C13E 175.2(18) .
C2E C3E C4E C5E 1(4) .
C2E C3E C4E C12E 176(2) .
C2E C3E C9E C8E 3(5) .
C2E C3E C9E C10E -177(2) .
C2E C6E C7E C8E 1(5) .
C3E C2E C6E C7E -2(4) .
C3E C4E C5E N1E -9(3) .
C3E C4E C5E O2E 175(2) .
C3E C4E C12E C11E 6(4) .
C3E C9E C10E C11E -2(4) .
C4E C3E C9E C8E -180(3) .
C4E C3E C9E C10E 0(4) .
C4E C5E N1E C1E 13(3) .
C4E C5E N1E C13E -169.7(19) .
C4E C5E O2E La1 -142(2) .
C5E C4E C12E C11E -180(2) .
C6E C2E C3E C4E -177(3) .
C6E C2E C3E C9E 0(4) .
C6E C7E C8E C9E 1(5) .
C7E C8E C9E C3E -3(5) .
C7E C8E C9E C10E 177(3) .
C8E C9E C10E C11E 178(3) .
C9E C3E C4E C5E -177(2) .
C9E C3E C4E C12E -2(4) .
C9E C10E C11E C12E 6(4) .
C10E C11E C12E C4E -7(4) .
C12E C4E C5E N1E 176(2) .
C12E C4E C5E O2E 0(3) .
C13E C14E O3E La1 60(2) .
C13E C15E O4E La1 71(4) .
C13E C15E O4E La2 -126(3) .
C13E C15E O5E La1 171.6(16) 8_665
C14E C13E C15E O4E 0(4) .
C14E C13E C15E O5E -174(3) .
C14E C13E N1E C1E 85(2) .
C14E C13E N1E C5E -93(2) .
C15E C13E C14E O3E -72(3) .
C15E C13E N1E C1E -146(2) .
C15E C13E N1E C5E 36(3) .
N1E C1E C2E C3E -2(3) .
N1E C1E C2E C6E -180(2) .
N1E C5E O2E La1 43(4) .
N1E C13E C14E O3E 56(3) .
N1E C13E C15E O4E -127(3) .
N1E C13E C15E O5E 58(3) .
O1E C1E C2E C3E 180(3) .
O1E C1E C2E C6E 2(4) .
O1E C1E N1E C5E 171(2) .
O1E C1E N1E C13E -6(3) .
O2E C5E N1E C1E -171(2) .
O2E C5E N1E C13E 6(3) .
O4E C15E O5E La1 -2(6) 8_665
O5E C15E O4E La1 -115(3) .
O5E C15E O4E La2 47(7) .
